data_4080751
loop_
_publ_author_name
'Kelly, Michael J.'
'Broomsgrove, Alexander E.J.'
'Morgan, Ian R.'
'Siewert, Inke'
'Fitzpatrick, Philip'
'Smart, Jessica'
'Vidovic, Dragoslav'
'Aldridge, Simon'

_publ_section_title
;
 Syntheses and Anion Binding Capabilities of Bis(diarylboryl) Ferrocenes
 and Related Systems
;
_journal_issue 9
_journal_name_full Organometallics
_journal_page_first 2674
_journal_paper_doi 10.1021/om400152x
_journal_volume 32
_journal_year 2013
_chemical_formula_moiety 'C47 H72.09 B1 Fe1 N2 O1 Si1'
_chemical_formula_sum 'C47 H72.09 B Fe N2 O Si'
_chemical_formula_weight 775.93
_space_group_IT_number 14
_symmetry_cell_setting monoclinic
_symmetry_space_group_name_Hall '-P 2ybc'
_symmetry_space_group_name_H-M 'P 1 21/c 1'
_atom_sites_solution_hydrogens difmap
_atom_sites_solution_primary other
_cell_angle_alpha 90
_cell_angle_beta 90.3773(10)
_cell_angle_gamma 90
_cell_formula_units_Z 4
_cell_length_a 12.81313(12)
_cell_length_b 17.36807(16)
_cell_length_c 20.2116(2)
_cell_measurement_reflns_used 20141
_cell_measurement_temperature 150
_cell_measurement_theta_max 76
_cell_measurement_theta_min 3
_cell_volume 4497.78(7)
_computing_cell_refinement 'CrysAlis, (Oxford Diffraction, 2002)'
_computing_data_collection 'SuperNova, (Oxford Diffraction, 2010)'
_computing_data_reduction 'CrysAlis, (Oxford Diffraction, 2002)'
_computing_molecular_graphics 'CAMERON (Watkin et al., 1996)'
_computing_publication_material 'CRYSTALS (Betteridge et al., 2003)'
_computing_structure_refinement 'CRYSTALS (Betteridge et al., 2003)'
_computing_structure_solution 'Superflip (Palatinus & Chapuis, 2007)'
_diffrn_ambient_temperature 150
_diffrn_measured_fraction_theta_full 0.998
_diffrn_measured_fraction_theta_max 0.992
_diffrn_measurement_device Area
_diffrn_measurement_device_type 'Oxford Diffraction SuperNova'
_diffrn_measurement_method \w/2\q
_diffrn_radiation_monochromator graphite
_diffrn_radiation_type 'Cu K\a'
_diffrn_radiation_wavelength 1.54184
_diffrn_reflns_av_R_equivalents 0.036
_diffrn_reflns_limit_h_max 16
_diffrn_reflns_limit_h_min -13
_diffrn_reflns_limit_k_max 21
_diffrn_reflns_limit_k_min -21
_diffrn_reflns_limit_l_max 25
_diffrn_reflns_limit_l_min -25
_diffrn_reflns_number 48187
_diffrn_reflns_theta_full 75.036
_diffrn_reflns_theta_max 76.567
_diffrn_reflns_theta_min 3.355
_diffrn_standards_number 0
_exptl_absorpt_coefficient_mu 3.196
_exptl_absorpt_correction_T_max 0.83
_exptl_absorpt_correction_T_min 0.53
_exptl_absorpt_correction_type multi-scan
_exptl_absorpt_process_details 'CrysAlis, (Oxford Diffraction, 2002)'
_exptl_crystal_colour yellow
_exptl_crystal_density_diffrn 1.146
_exptl_crystal_density_method 'not measured'
_exptl_crystal_F_000 1684.348
_exptl_crystal_size_max 0.060
_exptl_crystal_size_mid 0.060
_exptl_crystal_size_min 0.060
_refine_diff_density_max 1.54
_refine_diff_density_min -0.85
_refine_ls_extinction_method None
_refine_ls_goodness_of_fit_ref 0.8767
_refine_ls_hydrogen_treatment constr
_refine_ls_matrix_type full
_refine_ls_number_parameters 496
_refine_ls_number_reflns 9346
_refine_ls_number_restraints 68
_refine_ls_R_factor_all 0.0599
_refine_ls_R_factor_gt 0.0537
_refine_ls_shift/su_max 0.0093968
_refine_ls_shift/su_mean 0.0002198
_refine_ls_structure_factor_coef Fsqd
_refine_ls_weighting_details
;
 Method, part 1, Chebychev polynomial, (Watkin, 1994, Prince, 1982) 
 [weight] = 1.0/[A~0~*T~0~(x)+A~1~*T~1~(x) ... +A~n-1~]*T~n-1~(x)] 
 where A~i~ are the Chebychev coefficients listed below and x= Fcalc/Fmax 
 Method = Robust Weighting (Prince, 1982) 
 W = [weight] * [1-(deltaF/6*sigmaF)^2^]^2^ 
 A~i~ are: 
 0.214E+04 0.352E+04 0.213E+04 862. 201. 
;
_refine_ls_weighting_scheme calc
_refine_ls_wR_factor_all 0.1317
_refine_ls_wR_factor_gt 0.1239
_refine_ls_wR_factor_ref 0.1317
_reflns_limit_h_max 16
_reflns_limit_h_min -16
_reflns_limit_k_max 21
_reflns_limit_k_min 0
_reflns_limit_l_max 25
_reflns_limit_l_min 0
_reflns_number_gt 8232
_reflns_number_total 9386
_reflns_threshold_expression I>2.0\s(I)
_oxford_diffrn_Wilson_B_factor 2.50
_oxford_diffrn_Wilson_scale 0.17
_oxford_refine_ls_r_factor_ref 0.0599
_oxford_refine_ls_scale 3.47(3)
_oxford_reflns_number_all 9347
_oxford_reflns_threshold_expression_ref I>-3.0\s(I)
_cod_data_source_file om400152x_si_002.cif
_cod_data_source_block nBu4NfcBMes2CNSiMe2OH
_cod_depositor_comments
;
The following automatic conversions were performed:

'_atom_sites_solution_primary' value 'Other' changed to 'other'
according to the built-in table from CIF Core dictionary named
'cif_core.dic' version 2.4.5 from 2014-11-21.

Automatic conversion script
Id: cif_fix_values 6452 2018-10-05 10:23:21Z andrius 
;
_cod_original_cell_volume 4497.78(8)
_cod_original_sg_symbol_H-M 'P 21/c '
_cod_original_formula_sum 'C47 H72.09 B1 Fe1 N2 O1 Si1'
_cod_database_code 4080751

loop_
_symmetry_equiv_pos_as_xyz
x,y,z
-x,-y,-z
x,-y+1/2,z+1/2
-x,y+1/2,-z+1/2

loop_
_atom_site_label
_atom_site_type_symbol
_atom_site_fract_x
_atom_site_fract_y
_atom_site_fract_z
_atom_site_U_iso_or_equiv
_atom_site_occupancy
_atom_site_adp_type
_atom_site_refinement_flags_posn
_atom_site_disorder_assembly
_atom_site_disorder_group
C302 C 0.1368(3) 0.3892(2) 0.35428(18) 0.0631 1.0000 Uani D . .
C303 C 0.1140(2) 0.32565(17) 0.30478(13) 0.0369 1.0000 Uani . . .
Fe1 Fe 0.79503(3) 0.38885(2) 0.171965(19) 0.0292 1.0000 Uani . . .
C2 C 0.71971(17) 0.31382(12) 0.10778(11) 0.0277 1.0000 Uani D . .
C3 C 0.76270(16) 0.27033(12) 0.16173(11) 0.0232 1.0000 Uani . . .
C4 C 0.87285(17) 0.28678(13) 0.16369(11) 0.0264 1.0000 Uani . . .
C5 C 0.89992(19) 0.33684(15) 0.11086(12) 0.0331 1.0000 Uani . . .
C6 C 0.80632(19) 0.35421(15) 0.07615(12) 0.0328 1.0000 Uani . . .
B7 B 0.70694(19) 0.20674(15) 0.20962(12) 0.0249 1.0000 Uani . . .
C8 C 0.78063(17) 0.19443(13) 0.27693(11) 0.0264 1.0000 Uani . . .
C9 C 0.87254(17) 0.14912(13) 0.27274(11) 0.0268 1.0000 Uani . . .
C10 C 0.94184(18) 0.14163(15) 0.32620(12) 0.0318 1.0000 Uani . . .
C11 C 0.9244(2) 0.17633(17) 0.38647(12) 0.0361 1.0000 Uani . . .
C12 C 0.8344(2) 0.21938(17) 0.39203(12) 0.0388 1.0000 Uani . . .
C13 C 0.7636(2) 0.22891(16) 0.33970(12) 0.0336 1.0000 Uani . . .
C14 C 0.6679(2) 0.2760(2) 0.35591(14) 0.0483 1.0000 Uani . . .
C15 C 0.9992(2) 0.1655(2) 0.44393(14) 0.0519 1.0000 Uani . . .
C16 C 0.9025(2) 0.10480(15) 0.21129(13) 0.0340 1.0000 Uani . . .
C17 C 0.67434(18) 0.12369(14) 0.17268(12) 0.0287 1.0000 Uani . . .
C18 C 0.6985(2) 0.10059(14) 0.10687(13) 0.0327 1.0000 Uani . . .
C19 C 0.6562(2) 0.03331(15) 0.07967(15) 0.0413 1.0000 Uani . . .
C20 C 0.5911(2) -0.01503(16) 0.11420(18) 0.0478 1.0000 Uani . . .
C21 C 0.5416(3) -0.0846(2) 0.0813(2) 0.0730 1.0000 Uani . . .
C22 C 0.5715(2) 0.00391(16) 0.17915(18) 0.0469 1.0000 Uani . . .
C23 C 0.61050(19) 0.07139(15) 0.20870(14) 0.0365 1.0000 Uani . . .
C24 C 0.5777(2) 0.08527(18) 0.27952(15) 0.0463 1.0000 Uani . . .
C25 C 0.7690(2) 0.14422(16) 0.06045(13) 0.0383 1.0000 Uani . . .
C26 C 0.59339(18) 0.24374(15) 0.22367(12) 0.0321 1.0000 Uani . . .
N27 N 0.51130(18) 0.27035(16) 0.22647(13) 0.0467 1.0000 Uani . . .
Si28 Si 0.58652(5) 0.32874(4) 0.07178(4) 0.0367 1.0000 Uani D . .
O29 O 0.50993(19) 0.38870(14) 0.11682(13) 0.0599 1.0000 Uani . . .
C201 C 0.5184(2) 0.23596(19) 0.05745(18) 0.0567 1.0000 Uani D . .
C32 C 0.7005(3) 0.44066(17) 0.23998(17) 0.0502 1.0000 Uani . . .
C33 C 0.7111(2) 0.48824(16) 0.18388(18) 0.0501 1.0000 Uani . . .
C34 C 0.8185(3) 0.50493(16) 0.17585(18) 0.0507 1.0000 Uani . . .
C35 C 0.8748(3) 0.46751(16) 0.22771(17) 0.0490 1.0000 Uani . . .
C36 C 0.8012(3) 0.42763(17) 0.26756(16) 0.0486 1.0000 Uani . . .
N37 N 0.20899(15) 0.29679(12) 0.26688(10) 0.0290 1.0000 Uani . . .
C42 C 0.17262(19) 0.22857(15) 0.22543(13) 0.0336 1.0000 Uani . . .
C43 C 0.2553(2) 0.18966(18) 0.18464(15) 0.0451 1.0000 Uani . . .
C44 C 0.2084(3) 0.12448(19) 0.14416(17) 0.0541 1.0000 Uani . . .
C45 C 0.2870(4) 0.0815(3) 0.1028(2) 0.0786 1.0000 Uani . . .
C46 C 0.29578(18) 0.27282(15) 0.31428(12) 0.0312 1.0000 Uani . . .
C47 C 0.2645(2) 0.21230(17) 0.36416(14) 0.0399 1.0000 Uani . . .
C48 C 0.3528(2) 0.1888(2) 0.40876(15) 0.0498 1.0000 Uani . . .
C49 C 0.3173(3) 0.1355(2) 0.46357(16) 0.0532 1.0000 Uani . . .
C50 C 0.2536(2) 0.36015(15) 0.22295(12) 0.0333 1.0000 Uani . . .
C51 C 0.1818(2) 0.38525(15) 0.16692(13) 0.0372 1.0000 Uani . . .
C52 C 0.2183(2) 0.45960(17) 0.13521(14) 0.0444 1.0000 Uani . . .
C53 C 0.1475(3) 0.48299(18) 0.07803(14) 0.0493 1.0000 Uani . . .
C200 C 0.5977(2) 0.3737(4) -0.00738(18) 0.1086 1.0000 Uani D . .
C211 C 0.0093(9) 0.3803(5) 0.4405(5) 0.0945 0.4365 Uani D 1 2
C210 C 0.0386(5) 0.4594(4) 0.4433(4) 0.0746 0.5635 Uani D 1 1
C220 C 0.0269(4) 0.4030(5) 0.3872(4) 0.0539 0.5435 Uani D 1 1
C221 C 0.0509(8) 0.4302(4) 0.3895(5) 0.0594 0.4565 Uani D 1 2
H3031 H 0.0849 0.2816 0.3276 0.0435 1.0000 Uiso R . .
H3032 H 0.0636 0.3440 0.2726 0.0439 1.0000 Uiso R . .
H41 H 0.9220 0.2656 0.1966 0.0314 1.0000 Uiso R . .
H51 H 0.9697 0.3571 0.1016 0.0401 1.0000 Uiso R . .
H61 H 0.8021 0.3886 0.0381 0.0393 1.0000 Uiso R . .
H101 H 1.0020 0.1111 0.3207 0.0378 1.0000 Uiso R . .
H121 H 0.8207 0.2441 0.4322 0.0469 1.0000 Uiso R . .
H141 H 0.6744 0.2976 0.3995 0.0730 1.0000 Uiso R . .
H142 H 0.6595 0.3169 0.3244 0.0722 1.0000 Uiso R . .
H143 H 0.6047 0.2449 0.3550 0.0727 1.0000 Uiso R . .
H151 H 1.0054 0.2114 0.4686 0.0787 1.0000 Uiso R . .
H152 H 1.0681 0.1521 0.4286 0.0785 1.0000 Uiso R . .
H153 H 0.9755 0.1255 0.4740 0.0789 1.0000 Uiso R . .
H161 H 0.9730 0.0859 0.2144 0.0508 1.0000 Uiso R . .
H162 H 0.8979 0.1350 0.1718 0.0509 1.0000 Uiso R . .
H163 H 0.8585 0.0610 0.2046 0.0511 1.0000 Uiso R . .
H191 H 0.6728 0.0207 0.0350 0.0506 1.0000 Uiso R . .
H211 H 0.5166 -0.1199 0.1142 0.1097 1.0000 Uiso R . .
H212 H 0.5917 -0.1109 0.0536 0.1100 1.0000 Uiso R . .
H213 H 0.4829 -0.0684 0.0551 0.1102 1.0000 Uiso R . .
H221 H 0.5306 -0.0291 0.2051 0.0564 1.0000 Uiso R . .
H241 H 0.5599 0.0373 0.3006 0.0696 1.0000 Uiso R . .
H242 H 0.6329 0.1084 0.3044 0.0695 1.0000 Uiso R . .
H243 H 0.5175 0.1186 0.2813 0.0700 1.0000 Uiso R . .
H253 H 0.7946 0.1099 0.0269 0.0581 1.0000 Uiso R . .
H252 H 0.8277 0.1658 0.0828 0.0580 1.0000 Uiso R . .
H251 H 0.7320 0.1858 0.0387 0.0583 1.0000 Uiso R . .
H2011 H 0.4470 0.2469 0.0474 0.0844 1.0000 Uiso R . .
H2012 H 0.5498 0.2117 0.0197 0.0854 1.0000 Uiso R . .
H2013 H 0.5218 0.2031 0.0959 0.0854 1.0000 Uiso R . .
H321 H 0.6347 0.4183 0.2551 0.0598 1.0000 Uiso R . .
H331 H 0.6548 0.5065 0.1554 0.0601 1.0000 Uiso R . .
H341 H 0.8498 0.5350 0.1394 0.0613 1.0000 Uiso R . .
H351 H 0.9506 0.4681 0.2345 0.0589 1.0000 Uiso R . .
H361 H 0.8177 0.3976 0.3066 0.0583 1.0000 Uiso R . .
H421 H 0.1429 0.1919 0.2558 0.0405 1.0000 Uiso R . .
H422 H 0.1158 0.2464 0.1964 0.0397 1.0000 Uiso R . .
H431 H 0.3074 0.1675 0.2139 0.0549 1.0000 Uiso R . .
H432 H 0.2862 0.2267 0.1552 0.0545 1.0000 Uiso R . .
H441 H 0.1739 0.0887 0.1741 0.0654 1.0000 Uiso R . .
H442 H 0.1568 0.1469 0.1132 0.0652 1.0000 Uiso R . .
H451 H 0.2538 0.0386 0.0805 0.1178 1.0000 Uiso R . .
H452 H 0.3438 0.0632 0.1311 0.1185 1.0000 Uiso R . .
H453 H 0.3160 0.1155 0.0694 0.1180 1.0000 Uiso R . .
H461 H 0.3170 0.3193 0.3374 0.0382 1.0000 Uiso R . .
H462 H 0.3534 0.2549 0.2878 0.0378 1.0000 Uiso R . .
H471 H 0.2089 0.2314 0.3912 0.0489 1.0000 Uiso R . .
H472 H 0.2412 0.1676 0.3401 0.0493 1.0000 Uiso R . .
H481 H 0.3857 0.2331 0.4271 0.0608 1.0000 Uiso R . .
H482 H 0.4033 0.1616 0.3815 0.0614 1.0000 Uiso R . .
H491 H 0.3729 0.1235 0.4939 0.0796 1.0000 Uiso R . .
H492 H 0.2638 0.1609 0.4883 0.0803 1.0000 Uiso R . .
H493 H 0.2892 0.0888 0.4447 0.0800 1.0000 Uiso R . .
H501 H 0.2683 0.4039 0.2505 0.0399 1.0000 Uiso R . .
H502 H 0.3186 0.3416 0.2046 0.0396 1.0000 Uiso R . .
H511 H 0.1117 0.3936 0.1832 0.0452 1.0000 Uiso R . .
H512 H 0.1792 0.3450 0.1328 0.0454 1.0000 Uiso R . .
H521 H 0.2211 0.4993 0.1690 0.0532 1.0000 Uiso R . .
H522 H 0.2884 0.4519 0.1191 0.0532 1.0000 Uiso R . .
H531 H 0.1701 0.5315 0.0601 0.0739 1.0000 Uiso R . .
H532 H 0.0759 0.4900 0.0935 0.0736 1.0000 Uiso R . .
H533 H 0.1485 0.4444 0.0440 0.0735 1.0000 Uiso R . .
H2001 H 0.5414 0.3938 -0.0287 0.1627 1.0000 Uiso R . .
H2002 H 0.6332 0.4188 -0.0107 0.1590 1.0000 Uiso R . .
H2003 H 0.6314 0.3463 -0.0370 0.1617 1.0000 Uiso R . .
H2111 H -0.0385 0.4088 0.4682 0.1420 0.4365 Uiso R 1 2
H2112 H 0.0679 0.3619 0.4662 0.1414 0.4365 Uiso R 1 2
H2113 H -0.0263 0.3375 0.4192 0.1421 0.4365 Uiso R 1 2
H2101 H -0.0301 0.4729 0.4595 0.1119 0.5635 Uiso R 1 1
H2102 H 0.0738 0.5056 0.4282 0.1121 0.5635 Uiso R 1 1
H2103 H 0.0791 0.4354 0.4786 0.1121 0.5635 Uiso R 1 1
H2201 H -0.0211 0.4243 0.3546 0.0666 0.5435 Uiso R 1 1
H2202 H -0.0019 0.3545 0.4028 0.0664 0.5435 Uiso R 1 1
H2211 H 0.0768 0.4776 0.4090 0.0733 0.4565 Uiso R 1 2
H2212 H -0.0034 0.4437 0.3578 0.0734 0.4565 Uiso R 1 2
H28 H 0.4983 0.3789 0.1589 0.0905 1.0000 Uiso R . .
H3021 H 0.1865 0.3706 0.3871 0.0769 0.5435 Uiso R . .
H3022 H 0.1669 0.4321 0.3305 0.0769 0.5435 Uiso R . .

loop_
_atom_site_aniso_label
_atom_site_aniso_U_11
_atom_site_aniso_U_22
_atom_site_aniso_U_33
_atom_site_aniso_U_23
_atom_site_aniso_U_13
_atom_site_aniso_U_12
C302 0.064(2) 0.065(2) 0.060(2) -0.0206(17) 0.0043(17) 0.0180(17)
C303 0.0292(12) 0.0453(15) 0.0363(13) 0.0047(11) 0.0020(10) 0.0045(11)
Fe1 0.02571(19) 0.02280(19) 0.0391(2) 0.00045(14) -0.00428(15) -0.00223(14)
C2 0.0239(10) 0.0289(11) 0.0302(11) 0.0013(9) -0.0021(9) 0.0002(9)
C3 0.0205(10) 0.0226(10) 0.0267(10) -0.0019(8) -0.0011(8) 0.0008(8)
C4 0.0201(10) 0.0288(11) 0.0302(11) 0.0010(9) 0.0001(8) 0.0018(8)
C5 0.0244(11) 0.0393(13) 0.0358(12) 0.0071(10) 0.0025(9) -0.0037(10)
C6 0.0316(12) 0.0359(13) 0.0309(12) 0.0075(10) -0.0016(9) -0.0023(10)
B7 0.0203(11) 0.0266(12) 0.0277(12) 0.0017(10) 0.0010(9) 0.0002(9)
C8 0.0237(10) 0.0284(11) 0.0271(11) 0.0032(9) 0.0017(8) -0.0011(9)
C9 0.0248(11) 0.0276(11) 0.0279(11) 0.0050(9) 0.0019(8) -0.0004(9)
C10 0.0242(11) 0.0382(13) 0.0330(12) 0.0101(10) 0.0006(9) -0.0008(10)
C11 0.0298(12) 0.0504(15) 0.0281(11) 0.0094(11) -0.0018(9) -0.0107(11)
C12 0.0410(14) 0.0514(16) 0.0240(11) -0.0018(11) 0.0037(10) -0.0049(12)
C13 0.0313(12) 0.0413(14) 0.0282(11) 0.0009(10) 0.0047(9) 0.0001(10)
C14 0.0494(17) 0.0608(19) 0.0346(14) -0.0076(13) 0.0063(12) 0.0172(15)
C15 0.0366(15) 0.086(2) 0.0333(14) 0.0098(15) -0.0049(11) -0.0116(15)
C16 0.0311(12) 0.0346(13) 0.0364(13) -0.0011(10) -0.0005(10) 0.0101(10)
C17 0.0237(11) 0.0258(11) 0.0363(12) 0.0048(9) -0.0054(9) -0.0004(9)
C18 0.0337(13) 0.0263(11) 0.0378(13) -0.0002(10) -0.0084(10) 0.0024(10)
C19 0.0441(15) 0.0299(13) 0.0496(15) -0.0050(11) -0.0175(12) 0.0034(11)
C20 0.0394(15) 0.0300(13) 0.074(2) -0.0026(13) -0.0247(14) -0.0016(11)
C21 0.069(2) 0.0366(17) 0.112(3) -0.0069(19) -0.042(2) -0.0123(16)
C22 0.0308(13) 0.0324(14) 0.077(2) 0.0130(14) -0.0119(13) -0.0091(11)
C23 0.0266(12) 0.0326(13) 0.0502(15) 0.0107(11) -0.0058(10) -0.0032(10)
C24 0.0399(15) 0.0459(16) 0.0531(17) 0.0186(13) 0.0063(12) -0.0074(12)
C25 0.0487(15) 0.0353(13) 0.0311(12) -0.0058(10) 0.0015(11) 0.0025(12)
C26 0.0254(12) 0.0351(13) 0.0357(12) 0.0042(10) 0.0041(9) -0.0016(10)
N27 0.0280(11) 0.0599(16) 0.0523(14) 0.0086(12) 0.0065(10) 0.0087(11)
Si28 0.0252(3) 0.0470(4) 0.0377(4) 0.0067(3) -0.0068(3) 0.0049(3)
O29 0.0488(13) 0.0641(15) 0.0670(15) -0.0038(12) 0.0022(11) 0.0024(11)
C201 0.0409(16) 0.063(2) 0.066(2) -0.0137(16) -0.0252(14) 0.0019(14)
C32 0.0500(17) 0.0367(15) 0.0640(19) -0.0161(14) 0.0071(14) 0.0044(13)
C33 0.0443(16) 0.0272(13) 0.079(2) -0.0063(14) -0.0089(15) 0.0076(12)
C34 0.0500(17) 0.0241(13) 0.078(2) -0.0002(13) -0.0117(15) -0.0064(12)
C35 0.0471(16) 0.0318(14) 0.068(2) -0.0110(13) -0.0149(14) -0.0060(12)
C36 0.0601(19) 0.0373(15) 0.0482(16) -0.0169(13) -0.0048(14) -0.0002(13)
N37 0.0239(9) 0.0325(10) 0.0307(10) 0.0016(8) -0.0009(8) -0.0037(8)
C42 0.0306(12) 0.0335(13) 0.0365(12) 0.0011(10) -0.0042(10) -0.0073(10)
C43 0.0396(15) 0.0452(16) 0.0506(16) -0.0105(13) -0.0001(12) -0.0029(12)
C44 0.064(2) 0.0457(17) 0.0529(18) -0.0124(14) 0.0049(15) -0.0098(15)
C45 0.089(3) 0.065(2) 0.081(3) -0.031(2) 0.018(2) -0.008(2)
C46 0.0248(11) 0.0363(13) 0.0324(12) 0.0027(10) -0.0030(9) -0.0026(9)
C47 0.0312(13) 0.0431(15) 0.0455(15) 0.0116(12) -0.0045(11) -0.0041(11)
C48 0.0417(16) 0.0590(19) 0.0485(16) 0.0183(14) -0.0138(13) -0.0122(14)
C49 0.0509(18) 0.0570(19) 0.0515(17) 0.0196(15) -0.0167(14) -0.0111(15)
C50 0.0322(12) 0.0342(13) 0.0335(12) 0.0036(10) 0.0001(10) -0.0062(10)
C51 0.0394(14) 0.0362(14) 0.0361(13) 0.0052(10) -0.0031(11) -0.0024(11)
C52 0.0528(17) 0.0372(14) 0.0430(15) 0.0079(12) 0.0007(13) -0.0042(13)
C53 0.065(2) 0.0442(16) 0.0392(14) 0.0101(12) 0.0042(13) 0.0090(14)
C200 0.0317(17) 0.246(6) 0.0479(19) -0.005(3) -0.0142(15) 0.036(3)
C211 0.138(8) 0.066(5) 0.080(6) -0.026(4) 0.054(6) -0.031(5)
C210 0.076(4) 0.074(4) 0.075(4) -0.026(3) 0.019(3) -0.003(4)
C220 0.051(4) 0.053(4) 0.057(4) -0.014(3) 0.002(3) 0.009(3)
C221 0.073(5) 0.056(5) 0.049(4) -0.018(4) 0.010(4) 0.011(4)

loop_
_atom_type_symbol
_atom_type_scat_dispersion_real
_atom_type_scat_dispersion_imag
_atom_type_scat_Cromer_Mann_a1
_atom_type_scat_Cromer_Mann_b1
_atom_type_scat_Cromer_Mann_a2
_atom_type_scat_Cromer_Mann_b2
_atom_type_scat_Cromer_Mann_a3
_atom_type_scat_Cromer_Mann_b3
_atom_type_scat_Cromer_Mann_a4
_atom_type_scat_Cromer_Mann_b4
_atom_type_scat_Cromer_Mann_c
_atom_type_scat_source
C 0.0181 0.0091 2.3100 20.8439 1.0200 10.2075 1.5886 0.5687 0.8650 51.6512 0.2156 'International Tables Vol C 4.2.6.8 and 6.1.1.4'
H 0.0000 0.0000 0.4930 10.5109 0.3229 26.1257 0.1402 3.1424 0.0408 57.7998 0.0030 'International Tables Vol C 4.2.6.8 and 6.1.1.4'
B 0.0090 0.0039 2.0545 23.2185 1.3326 1.0210 1.0979 60.3498 0.7068 0.1403 -0.1932 'International Tables Vol C 4.2.6.8 and 6.1.1.4'
N 0.0311 0.0180 12.2126 0.0057 3.1322 9.8933 2.0125 28.9975 1.1663 0.5826 -11.5290 'International Tables Vol C 4.2.6.8 and 6.1.1.4'
O 0.0492 0.0322 3.0485 13.2771 2.2868 5.7011 1.5463 0.3239 0.8670 32.9089 0.2508 'International Tables Vol C 4.2.6.8 and 6.1.1.4'
F 0.0727 0.0534 3.5392 10.2825 2.6412 4.2944 1.5170 0.2615 1.0243 26.1476 0.2776 'International Tables Vol C 4.2.6.8 and 6.1.1.4'
Si 0.2541 0.3302 6.2915 2.4386 3.0353 32.3337 1.9891 0.6785 1.5410 81.6937 1.1407 'International Tables Vol C 4.2.6.8 and 6.1.1.4'
K 0.3868 1.0657 8.2186 12.7949 7.4398 0.7748 1.0519 213.1870 0.8659 41.6841 1.4228 'International Tables Vol C 4.2.6.8 and 6.1.1.4'
Fe -1.1336 3.1974 11.7695 4.7611 7.3573 0.3072 3.5222 15.3535 2.3045 76.8805 1.0369 'International Tables Vol C 4.2.6.8 and 6.1.1.4'

loop_
_geom_angle_atom_site_label_1
_geom_angle_atom_site_label_2
_geom_angle_atom_site_label_3
_geom_angle
_geom_angle_publ_flag
C303 C302 C220 102.8(3) yes
C303 C302 H3021 109.2 no
C220 C302 H3021 110.2 no
C303 C302 H3022 107.9 no
C220 C302 H3022 116.9 no
H3021 C302 H3022 109.5 no
C303 C302 C221 121.4(5) yes
C303 C302 H3021 109.2 no
C221 C302 H3021 108.4 no
C303 C302 H3022 107.9 no
C221 C302 H3022 99.7 no
H3021 C302 H3022 109.5 no
C302 C303 N37 114.8(2) yes
C302 C303 H3031 109.5 no
N37 C303 H3031 106.9 no
C302 C303 H3032 109.1 no
N37 C303 H3032 107.5 no
H3031 C303 H3032 108.8 no
C2 Fe1 C3 40.08(8) yes
C2 Fe1 C4 68.18(9) yes
C3 Fe1 C4 40.57(8) yes
C2 Fe1 C5 69.45(9) yes
C3 Fe1 C5 68.82(9) yes
C4 Fe1 C5 40.75(9) yes
C2 Fe1 C6 41.74(9) yes
C3 Fe1 C6 68.48(9) yes
C4 Fe1 C6 68.12(10) yes
C5 Fe1 C6 40.72(10) yes
C2 Fe1 C32 114.93(11) yes
C3 Fe1 C32 112.22(11) yes
C4 Fe1 C32 136.76(12) yes
C5 Fe1 C32 174.62(12) yes
C6 Fe1 C32 144.65(12) yes
C2 Fe1 C33 111.14(11) yes
C3 Fe1 C33 136.94(11) yes
C4 Fe1 C33 176.72(12) yes
C5 Fe1 C33 142.36(12) yes
C6 Fe1 C33 113.68(13) yes
C2 Fe1 C34 135.51(11) yes
C3 Fe1 C34 175.53(11) yes
C4 Fe1 C34 142.15(11) yes
C5 Fe1 C34 111.30(13) yes
C6 Fe1 C34 108.52(13) yes
C2 Fe1 C35 174.75(12) yes
C3 Fe1 C35 143.58(11) yes
C4 Fe1 C35 112.55(11) yes
C5 Fe1 C35 107.51(12) yes
C6 Fe1 C35 133.25(12) yes
C2 Fe1 C36 144.33(11) yes
C3 Fe1 C36 114.83(11) yes
C4 Fe1 C36 110.33(11) yes
C5 Fe1 C36 134.04(12) yes
C6 Fe1 C36 173.42(12) yes
C32 Fe1 C33 40.29(14) yes
C32 Fe1 C34 68.11(14) yes
C33 Fe1 C34 40.54(12) yes
C32 Fe1 C35 68.37(13) yes
C33 Fe1 C35 68.44(12) yes
C34 Fe1 C35 40.89(13) yes
C32 Fe1 C36 40.59(13) yes
C33 Fe1 C36 68.21(14) yes
C34 Fe1 C36 68.51(14) yes
C35 Fe1 C36 40.78(13) yes
Fe1 C2 C3 71.35(12) yes
Fe1 C2 C6 67.71(13) yes
C3 C2 C6 107.23(19) yes
Fe1 C2 Si28 125.22(11) yes
C3 C2 Si28 135.61(16) yes
C6 C2 Si28 117.16(16) yes
Fe1 C3 C2 68.58(12) yes
Fe1 C3 C4 67.17(12) yes
C2 C3 C4 106.73(19) yes
Fe1 C3 B7 133.39(15) yes
C2 C3 B7 129.69(19) yes
C4 C3 B7 123.33(19) yes
C3 C4 Fe1 72.27(12) yes
C3 C4 C5 110.2(2) yes
Fe1 C4 C5 69.64(14) yes
C3 C4 H41 124.5 no
Fe1 C4 H41 125.5 no
C5 C4 H41 125.3 no
C4 C5 Fe1 69.61(13) yes
C4 C5 C6 107.0(2) yes
Fe1 C5 C6 69.34(14) yes
C4 C5 H51 126.2 no
Fe1 C5 H51 124.2 no
C6 C5 H51 126.7 no
C2 C6 C5 108.9(2) yes
C2 C6 Fe1 70.55(13) yes
C5 C6 Fe1 69.94(14) yes
C2 C6 H61 126.9 no
C5 C6 H61 124.2 no
Fe1 C6 H61 124.5 no
C3 B7 C8 108.82(18) yes
C3 B7 C17 115.22(18) yes
C8 B7 C17 113.07(18) yes
C3 B7 C26 103.45(18) yes
C8 B7 C26 114.43(19) yes
C17 B7 C26 101.44(18) yes
B7 C8 C9 119.26(19) yes
B7 C8 C13 125.8(2) yes
C9 C8 C13 114.8(2) yes
C8 C9 C10 121.9(2) yes
C8 C9 C16 123.1(2) yes
C10 C9 C16 115.0(2) yes
C9 C10 C11 122.4(2) yes
C9 C10 H101 118.4 no
C11 C10 H101 119.2 no
C10 C11 C12 116.7(2) yes
C10 C11 C15 121.2(3) yes
C12 C11 C15 122.1(3) yes
C11 C12 C13 122.8(2) yes
C11 C12 H121 118.7 no
C13 C12 H121 118.5 no
C8 C13 C12 121.5(2) yes
C8 C13 C14 123.5(2) yes
C12 C13 C14 115.0(2) yes
C13 C14 H141 110.2 no
C13 C14 H142 110.1 no
H141 C14 H142 109.3 no
C13 C14 H143 111.7 no
H141 C14 H143 107.5 no
H142 C14 H143 108.0 no
C11 C15 H151 110.5 no
C11 C15 H152 111.1 no
H151 C15 H152 107.4 no
C11 C15 H153 111.7 no
H151 C15 H153 107.4 no
H152 C15 H153 108.5 no
C9 C16 H161 111.3 no
C9 C16 H162 113.1 no
H161 C16 H162 107.1 no
C9 C16 H163 111.6 no
H161 C16 H163 106.9 no
H162 C16 H163 106.6 no
B7 C17 C18 127.1(2) yes
B7 C17 C23 117.6(2) yes
C18 C17 C23 115.2(2) yes
C17 C18 C19 121.1(3) yes
C17 C18 C25 124.9(2) yes
C19 C18 C25 114.0(2) yes
C18 C19 C20 123.0(3) yes
C18 C19 H191 118.3 no
C20 C19 H191 118.7 no
C19 C20 C21 121.1(3) yes
C19 C20 C22 116.9(3) yes
C21 C20 C22 122.0(3) yes
C20 C21 H211 110.2 no
C20 C21 H212 110.6 no
H211 C21 H212 108.9 no
C20 C21 H213 109.4 no
H211 C21 H213 107.8 no
H212 C21 H213 109.8 no
C20 C22 C23 122.5(3) yes
C20 C22 H221 119.5 no
C23 C22 H221 118.0 no
C17 C23 C22 121.2(3) yes
C17 C23 C24 123.0(2) yes
C22 C23 C24 115.7(3) yes
C23 C24 H241 110.4 no
C23 C24 H242 110.9 no
H241 C24 H242 108.0 no
C23 C24 H243 111.0 no
H241 C24 H243 108.1 no
H242 C24 H243 108.5 no
C18 C25 H253 109.6 no
C18 C25 H252 112.1 no
H253 C25 H252 107.9 no
C18 C25 H251 111.3 no
H253 C25 H251 108.0 no
H252 C25 H251 107.7 no
B7 C26 N27 172.7(3) yes
C2 Si28 O29 113.92(12) yes
C2 Si28 C201 111.59(8) yes
O29 Si28 C201 110.08(14) yes
C2 Si28 C200 109.34(8) yes
O29 Si28 C200 105.2(2) yes
C201 Si28 C200 106.3(2) yes
Si28 O29 H28 120.1 no
Si28 C201 H2011 108.0 no
Si28 C201 H2012 107.8 no
H2011 C201 H2012 108.8 no
Si28 C201 H2013 111.7 no
H2011 C201 H2013 109.1 no
H2012 C201 H2013 111.3 no
Fe1 C32 C33 69.94(18) yes
Fe1 C32 C36 69.73(17) yes
C33 C32 C36 108.5(3) yes
Fe1 C32 H321 123.4 no
C33 C32 H321 124.9 no
C36 C32 H321 126.6 no
C32 C33 Fe1 69.77(16) yes
C32 C33 C34 108.1(3) yes
Fe1 C33 C34 69.38(16) yes
C32 C33 H331 126.2 no
Fe1 C33 H331 126.4 no
C34 C33 H331 125.6 no
C33 C34 Fe1 70.08(16) yes
C33 C34 C35 108.1(3) yes
Fe1 C34 C35 69.60(16) yes
C33 C34 H341 126.3 no
Fe1 C34 H341 123.6 no
C35 C34 H341 125.6 no
C34 C35 Fe1 69.51(16) yes
C34 C35 C36 107.7(3) yes
Fe1 C35 C36 69.85(16) yes
C34 C35 H351 126.5 no
Fe1 C35 H351 125.2 no
C36 C35 H351 125.9 no
C35 C36 C32 107.7(3) yes
C35 C36 Fe1 69.37(17) yes
C32 C36 Fe1 69.68(18) yes
C35 C36 H361 125.5 no
C32 C36 H361 126.8 no
Fe1 C36 H361 126.7 no
C303 N37 C42 106.83(18) yes
C303 N37 C46 110.83(18) yes
C42 N37 C46 110.70(19) yes
C303 N37 C50 110.97(19) yes
C42 N37 C50 110.81(18) yes
C46 N37 C50 106.75(17) yes
N37 C42 C43 115.9(2) yes
N37 C42 H421 106.5 no
C43 C42 H421 109.5 no
N37 C42 H422 107.8 no
C43 C42 H422 109.6 no
H421 C42 H422 107.1 no
C42 C43 C44 110.6(2) yes
C42 C43 H431 109.2 no
C44 C43 H431 107.5 no
C42 C43 H432 109.4 no
C44 C43 H432 109.2 no
H431 C43 H432 111.0 no
C43 C44 C45 113.7(3) yes
C43 C44 H441 108.7 no
C45 C44 H441 109.6 no
C43 C44 H442 107.9 no
C45 C44 H442 106.9 no
H441 C44 H442 110.0 no
C44 C45 H451 110.1 no
C44 C45 H452 109.5 no
H451 C45 H452 110.2 no
C44 C45 H453 110.1 no
H451 C45 H453 108.2 no
H452 C45 H453 108.6 no
N37 C46 C47 114.49(19) yes
N37 C46 H461 106.1 no
C47 C46 H461 109.4 no
N37 C46 H462 107.3 no
C47 C46 H462 110.7 no
H461 C46 H462 108.8 no
C46 C47 C48 112.9(2) yes
C46 C47 H471 109.8 no
C48 C47 H471 108.2 no
C46 C47 H472 107.9 no
C48 C47 H472 108.3 no
H471 C47 H472 109.7 no
C47 C48 C49 112.1(2) yes
C47 C48 H481 110.1 no
C49 C48 H481 110.1 no
C47 C48 H482 107.1 no
C49 C48 H482 108.7 no
H481 C48 H482 108.6 no
C48 C49 H491 111.9 no
C48 C49 H492 108.7 no
H491 C49 H492 107.3 no
C48 C49 H493 109.8 no
H491 C49 H493 110.0 no
H492 C49 H493 109.1 no
N37 C50 C51 114.4(2) yes
N37 C50 H501 107.8 no
C51 C50 H501 108.7 no
N37 C50 H502 107.9 no
C51 C50 H502 109.2 no
H501 C50 H502 108.7 no
C50 C51 C52 111.9(2) yes
C50 C51 H511 110.4 no
C52 C51 H511 107.7 no
C50 C51 H512 109.7 no
C52 C51 H512 108.6 no
H511 C51 H512 108.5 no
C51 C52 C53 111.4(3) yes
C51 C52 H521 108.4 no
C53 C52 H521 111.4 no
C51 C52 H522 108.3 no
C53 C52 H522 109.4 no
H521 C52 H522 107.8 no
C52 C53 H531 109.9 no
C52 C53 H532 110.3 no
H531 C53 H532 107.2 no
C52 C53 H533 110.3 no
H531 C53 H533 109.6 no
H532 C53 H533 109.4 no
Si28 C200 H2001 121.8 no
Si28 C200 H2002 119.0 no
H2001 C200 H2002 91.8 no
Si28 C200 H2003 114.5 no
H2001 C200 H2003 106.0 no
H2002 C200 H2003 99.7 no
C221 C211 H2111 110.0 no
C221 C211 H2112 107.0 no
H2111 C211 H2112 110.4 no
C221 C211 H2113 108.4 no
H2111 C211 H2113 110.6 no
H2112 C211 H2113 110.3 no
C220 C210 H2101 109.0 no
C220 C210 H2102 110.2 no
H2101 C210 H2102 109.4 no
C220 C210 H2103 108.8 no
H2101 C210 H2103 109.7 no
H2102 C210 H2103 109.8 no
C210 C220 C302 109.39(10) yes
C210 C220 H2201 108.9 no
C302 C220 H2201 109.4 no
C210 C220 H2202 110.9 no
C302 C220 H2202 110.2 no
H2201 C220 H2202 108.0 no
C302 C221 C211 109.23(10) yes
C302 C221 H2211 110.2 no
C211 C221 H2211 110.2 no
C302 C221 H2212 109.2 no
C211 C221 H2212 110.3 no
H2211 C221 H2212 107.6 no

loop_
_geom_bond_atom_site_label_1
_geom_bond_atom_site_label_2
_geom_bond_distance
_geom_bond_publ_flag
C302 C303 1.517(4) yes
C302 C220 1.579(6) yes
C302 H3021 0.972 no
C302 H3022 0.968 no
C302 C303 1.517(4) yes
C302 C221 1.494(7) yes
C302 H3021 0.972 no
C302 H3022 0.968 no
C303 N37 1.527(3) yes
C303 H3031 0.970 no
C303 H3032 0.968 no
Fe1 C2 2.073(2) yes
Fe1 C3 2.110(2) yes
Fe1 C4 2.041(2) yes
Fe1 C5 2.042(3) yes
Fe1 C6 2.034(3) yes
Fe1 C32 2.047(3) yes
Fe1 C33 2.049(3) yes
Fe1 C34 2.040(3) yes
Fe1 C35 2.041(3) yes
Fe1 C36 2.047(3) yes
C2 C3 1.433(3) yes
C2 C6 1.463(3) yes
C2 Si28 1.869(2) yes
C3 C4 1.440(3) yes
C3 B7 1.636(3) yes
C4 C5 1.422(3) yes
C4 H41 0.985 no
C5 C6 1.418(3) yes
C5 H51 0.980 no
C6 H61 0.975 no
B7 C8 1.665(3) yes
B7 C17 1.676(3) yes
B7 C26 1.617(3) yes
C8 C9 1.419(3) yes
C8 C13 1.421(3) yes
C9 C10 1.400(3) yes
C9 C16 1.513(3) yes
C10 C11 1.379(4) yes
C10 H101 0.943 no
C11 C12 1.380(4) yes
C11 C15 1.513(4) yes
C12 C13 1.399(4) yes
C12 H121 0.937 no
C13 C14 1.512(4) yes
C14 H141 0.960 no
C14 H142 0.960 no
C14 H143 0.974 no
C15 H151 0.944 no
C15 H152 0.965 no
C15 H153 0.972 no
C16 H161 0.962 no
C16 H162 0.956 no
C16 H163 0.956 no
C17 C18 1.425(4) yes
C17 C23 1.426(3) yes
C18 C19 1.399(4) yes
C18 C25 1.511(4) yes
C19 C20 1.376(4) yes
C19 H191 0.955 no
C20 C21 1.516(4) yes
C20 C22 1.378(5) yes
C21 H211 0.961 no
C21 H212 0.969 no
C21 H213 0.959 no
C22 C23 1.406(4) yes
C22 H221 0.939 no
C23 C24 1.514(4) yes
C24 H241 0.963 no
C24 H242 0.954 no
C24 H243 0.966 no
C25 H253 0.962 no
C25 H252 0.952 no
C25 H251 0.968 no
C26 N27 1.151(3) yes
Si28 O29 1.699(3) yes
Si28 C201 1.855(3) yes
Si28 C200 1.787(4) yes
O29 H28 0.881 no
C201 H2011 0.956 no
C201 H2012 0.962 no
C201 H2013 0.964 no
C32 C33 1.410(5) yes
C32 C36 1.420(5) yes
C32 H321 0.979 no
C33 C34 1.416(4) yes
C33 H331 0.973 no
C34 C35 1.425(5) yes
C34 H341 0.990 no
C35 C36 1.424(5) yes
C35 H351 0.980 no
C36 H361 0.968 no
N37 C42 1.522(3) yes
N37 C46 1.521(3) yes
N37 C50 1.528(3) yes
C42 C43 1.507(4) yes
C42 H421 0.965 no
C42 H422 0.981 no
C43 C44 1.519(4) yes
C43 H431 0.969 no
C43 H432 0.963 no
C44 C45 1.511(5) yes
C44 H441 0.974 no
C44 H442 0.987 no
C45 H451 0.968 no
C45 H452 0.976 no
C45 H453 0.972 no
C46 C47 1.512(3) yes
C46 H461 0.971 no
C46 H462 0.966 no
C47 C48 1.499(4) yes
C47 H471 0.960 no
C47 H472 0.963 no
C48 C49 1.515(4) yes
C48 H481 0.952 no
C48 H482 0.974 no
C49 H491 0.960 no
C49 H492 0.959 no
C49 H493 0.966 no
C50 C51 1.519(4) yes
C50 H501 0.960 no
C50 H502 0.968 no
C51 C52 1.517(4) yes
C51 H511 0.969 no
C51 H512 0.982 no
C52 C53 1.520(4) yes
C52 H521 0.972 no
C52 H522 0.967 no
C53 H531 0.962 no
C53 H532 0.979 no
C53 H533 0.960 no
C200 H2001 0.907 no
C200 H2002 0.909 no
C200 H2003 0.881 no
C211 C221 1.451(8) yes
C211 H2111 0.969 no
C211 H2112 0.965 no
C211 H2113 0.970 no
C210 C220 1.505(7) yes
C210 H2101 0.970 no
C210 H2102 0.970 no
C210 H2103 0.973 no
C220 H2201 0.971 no
C220 H2202 0.972 no
C221 H2211 0.971 no
C221 H2212 0.971 no

loop_
_geom_hbond_atom_site_label_D
_geom_hbond_atom_site_label_H
_geom_hbond_atom_site_label_A
_geom_hbond_angle_DHA
_geom_hbond_distance_DH
_geom_hbond_distance_HA
_geom_hbond_distance_DA
_geom_hbond_publ_flag
C24 H242 C8 134.50 0.954 2.477 3.219(5) yes
C46 H462 N27 154.44 0.966 2.395 3.293(5) yes
C211 H2202 C303 132.4 0.894 2.533 3.205(5) yes
O29 H28 N27 135.12 0.881 2.333 3.023(5) yes
